data_4028555
loop_
_publ_author_name
'Tao Tao'
'Bin-Bin Ma'
'Yu-Xin Peng'
'Xiao-Xu Wang'
'Wei Huang'
'Xiao-Zeng You'

_publ_section_title
;
 Asymmetrical/Symmetrical D-\p-A/D-\p-D Thiazole-Containing Aromatic
 Heterocyclic Fluorescent Compounds Having the Same Triphenylamino
 Chromophores
;
_journal_name_full 'Journal of Organic Chemistry'
_journal_page_first 8669
_journal_page_last 8679
_journal_paper_doi 10.1021/jo401384g
_journal_volume 78
_journal_year 2013
_chemical_formula_moiety 'C42 H36 Cl3 N3 O S'
_chemical_formula_sum 'C42 H36 Cl3 N3 O S'
_chemical_formula_weight 737.15
_chemical_name_systematic
; 
 ? 
;
_space_group_IT_number 2
_symmetry_cell_setting triclinic
_symmetry_space_group_name_Hall '-P 1'
_symmetry_space_group_name_H-M 'P -1'
_atom_sites_solution_hydrogens geom
_atom_sites_solution_primary direct
_atom_sites_solution_secondary difmap
_audit_creation_method SHELXL-97
_cell_angle_alpha 78.568(11)
_cell_angle_beta 87.828(11)
_cell_angle_gamma 75.839(12)
_cell_formula_units_Z 2
_cell_length_a 10.020(7)
_cell_length_b 10.250(7)
_cell_length_c 18.583(13)
_cell_measurement_reflns_used 2962
_cell_measurement_temperature 291(2)
_cell_measurement_theta_max 23.17
_cell_measurement_theta_min 2.36
_cell_volume 1814(2)
_computing_cell_refinement SMART
_computing_data_collection 'SMART (BRUKER 2000)'
_computing_data_reduction 'SAINT (BRUKER 2000)'
_computing_molecular_graphics SHELXTL
_computing_publication_material SHELXTL
_computing_structure_refinement SHELXTL
_computing_structure_solution 'SHELXTL (BRUKER 2000)'
_diffrn_ambient_temperature 291(2)
_diffrn_measured_fraction_theta_full 0.988
_diffrn_measured_fraction_theta_max 0.988
_diffrn_measurement_device_type 'BRUKER Smart Apex CCD area detector'
_diffrn_measurement_method '\f and \w scans'
_diffrn_radiation_monochromator graphite
_diffrn_radiation_source 'fine-focus sealed tube'
_diffrn_radiation_type MoK\a
_diffrn_radiation_wavelength 0.71073
_diffrn_reflns_av_R_equivalents 0.0567
_diffrn_reflns_av_sigmaI/netI 0.0792
_diffrn_reflns_limit_h_max 11
_diffrn_reflns_limit_h_min -11
_diffrn_reflns_limit_k_max 10
_diffrn_reflns_limit_k_min -12
_diffrn_reflns_limit_l_max 22
_diffrn_reflns_limit_l_min -22
_diffrn_reflns_number 13345
_diffrn_reflns_theta_full 25.00
_diffrn_reflns_theta_max 25.00
_diffrn_reflns_theta_min 1.12
_exptl_absorpt_coefficient_mu 0.349
_exptl_absorpt_correction_T_max 0.9660
_exptl_absorpt_correction_T_min 0.9660
_exptl_absorpt_correction_type multi-scan
_exptl_absorpt_process_details 'SADABS, BRUKER(2000)'
_exptl_crystal_colour yellow
_exptl_crystal_density_diffrn 1.350
_exptl_crystal_description block
_exptl_crystal_F_000 768
_exptl_crystal_size_max 0.10
_exptl_crystal_size_mid 0.10
_exptl_crystal_size_min 0.10
_refine_diff_density_max 1.361
_refine_diff_density_min -0.511
_refine_diff_density_rms 0.110
_refine_ls_extinction_method none
_refine_ls_goodness_of_fit_ref 0.946
_refine_ls_hydrogen_treatment constr
_refine_ls_matrix_type full
_refine_ls_number_parameters 479
_refine_ls_number_reflns 6296
_refine_ls_number_restraints 10
_refine_ls_restrained_S_all 0.950
_refine_ls_R_factor_all 0.1228
_refine_ls_R_factor_gt 0.0894
_refine_ls_shift/su_max 0.000
_refine_ls_shift/su_mean 0.000
_refine_ls_structure_factor_coef Fsqd
_refine_ls_weighting_details 'calc w=1/[\s^2^(Fo^2^)+(0.0859P)^2^+4.9600P] where P=(Fo^2^+2Fc^2^)/3'
_refine_ls_weighting_scheme calc
_refine_ls_wR_factor_gt 0.2226
_refine_ls_wR_factor_ref 0.2537
_reflns_number_gt 4248
_reflns_number_total 6296
_reflns_threshold_expression >2sigma(I)
_cod_data_source_file jo401384g_si_003_1.cif
_cod_data_source_block 2
_cod_database_code 4028555

loop_
_symmetry_equiv_pos_as_xyz
'x, y, z'
'-x, -y, -z'

loop_
_atom_site_label
_atom_site_type_symbol
_atom_site_fract_x
_atom_site_fract_y
_atom_site_fract_z
_atom_site_U_iso_or_equiv
_atom_site_adp_type
_atom_site_occupancy
_atom_site_symmetry_multiplicity
_atom_site_calc_flag
_atom_site_refinement_flags
C1 C 0.0750(5) 0.1601(5) 0.5702(2) 0.0507(11) Uani 1 1 d U
C2 C 0.0303(5) 0.0553(5) 0.6246(2) 0.0485(11) Uani 1 1 d .
C3 C -0.1071(5) 0.0698(5) 0.6443(3) 0.0535(11) Uani 1 1 d .
H3 H -0.1739 0.1426 0.6190 0.064 Uiso 1 1 calc R
C4 C -0.1456(5) -0.0227(5) 0.7010(2) 0.0510(11) Uani 1 1 d .
H4 H -0.2379 -0.0104 0.7138 0.061 Uiso 1 1 calc R
C5 C -0.0488(4) -0.1339(4) 0.7393(2) 0.0465(10) Uani 1 1 d .
C6 C 0.0870(5) -0.1511(5) 0.7169(2) 0.0539(12) Uani 1 1 d .
H6 H 0.1528 -0.2277 0.7395 0.065 Uiso 1 1 calc R
C7 C 0.1261(5) -0.0579(5) 0.6623(2) 0.0549(12) Uani 1 1 d .
H7 H 0.2186 -0.0702 0.6500 0.066 Uiso 1 1 calc R
C8 C -0.2240(4) -0.2407(4) 0.8069(2) 0.0443(10) Uani 1 1 d .
C9 C -0.2947(5) -0.2548(5) 0.7476(3) 0.0541(11) Uani 1 1 d .
H9 H -0.2515 -0.2570 0.7025 0.065 Uiso 1 1 calc R
C10 C -0.4285(5) -0.2657(6) 0.7552(3) 0.0652(14) Uani 1 1 d .
H10 H -0.4756 -0.2739 0.7148 0.078 Uiso 1 1 calc R
C11 C -0.4940(5) -0.2645(6) 0.8212(4) 0.0711(16) Uani 1 1 d .
H11 H -0.5856 -0.2692 0.8252 0.085 Uiso 1 1 calc R
C12 C -0.4224(5) -0.2564(5) 0.8817(3) 0.0638(14) Uani 1 1 d .
H12 H -0.4646 -0.2599 0.9273 0.077 Uiso 1 1 calc R
C13 C -0.2885(5) -0.2431(5) 0.8746(3) 0.0529(11) Uani 1 1 d .
H13 H -0.2412 -0.2358 0.9151 0.063 Uiso 1 1 calc R
C14 C 0.0117(4) -0.2969(4) 0.8559(2) 0.0439(10) Uani 1 1 d .
C15 C 0.0279(5) -0.4364(5) 0.8813(2) 0.0523(11) Uani 1 1 d .
H15 H -0.0279 -0.4823 0.8625 0.063 Uiso 1 1 calc R
C16 C 0.1260(5) -0.5079(5) 0.9342(3) 0.0588(12) Uani 1 1 d .
H16 H 0.1371 -0.6019 0.9500 0.071 Uiso 1 1 calc R
C17 C 0.2075(5) -0.4409(5) 0.9635(3) 0.0557(12) Uani 1 1 d .
H17 H 0.2737 -0.4891 0.9991 0.067 Uiso 1 1 calc R
C18 C 0.1900(5) -0.3026(5) 0.9398(2) 0.0517(11) Uani 1 1 d .
H18 H 0.2449 -0.2571 0.9596 0.062 Uiso 1 1 calc R
C19 C 0.0924(5) -0.2296(5) 0.8870(2) 0.0510(11) Uani 1 1 d .
H19 H 0.0806 -0.1353 0.8723 0.061 Uiso 1 1 calc R
C20 C 0.2001(5) 0.3082(6) 0.5176(3) 0.0647(15) Uani 1 1 d .
H20 H 0.2716 0.3521 0.5153 0.078 Uiso 1 1 calc R
C21 C 0.1045(5) 0.3384(5) 0.4654(2) 0.0480(10) Uani 1 1 d .
C22 C 0.0988(4) 0.4380(4) 0.3970(2) 0.0439(10) Uani 1 1 d .
C23 C -0.0087(4) 0.4659(5) 0.3450(2) 0.0475(10) Uani 1 1 d .
H23 H -0.0792 0.4207 0.3548 0.057 Uiso 1 1 calc R
C24 C -0.0111(4) 0.5582(5) 0.2804(2) 0.0470(10) Uani 1 1 d .
H24 H -0.0841 0.5757 0.2476 0.056 Uiso 1 1 calc R
C25 C 0.0938(4) 0.6263(4) 0.2631(2) 0.0440(10) Uani 1 1 d .
C26 C 0.2012(5) 0.5974(5) 0.3137(2) 0.0519(11) Uani 1 1 d .
H26 H 0.2730 0.6407 0.3032 0.062 Uiso 1 1 calc R
C27 C 0.2026(5) 0.5061(5) 0.3787(2) 0.0520(11) Uani 1 1 d .
H27 H 0.2754 0.4894 0.4115 0.062 Uiso 1 1 calc R
C28 C -0.0294(4) 0.8022(4) 0.1599(2) 0.0435(10) Uani 1 1 d .
C29 C -0.1439(5) 0.8538(5) 0.1995(3) 0.0546(12) Uani 1 1 d .
H29 H -0.1407 0.8352 0.2505 0.066 Uiso 1 1 calc R
C30 C -0.2630(5) 0.9333(5) 0.1625(4) 0.0693(15) Uani 1 1 d .
H30 H -0.3400 0.9666 0.1890 0.083 Uiso 1 1 calc R
C31 C -0.2684(5) 0.9635(5) 0.0872(3) 0.0655(14) Uani 1 1 d .
H31 H -0.3491 1.0160 0.0630 0.079 Uiso 1 1 calc R
C32 C -0.1560(5) 0.9165(5) 0.0483(3) 0.0589(12) Uani 1 1 d .
H32 H -0.1590 0.9388 -0.0028 0.071 Uiso 1 1 calc R
C33 C -0.0355(5) 0.8345(5) 0.0844(2) 0.0497(11) Uani 1 1 d .
H33 H 0.0409 0.8016 0.0573 0.060 Uiso 1 1 calc R
C34 C 0.2227(4) 0.7310(4) 0.1626(2) 0.0427(10) Uani 1 1 d .
C35 C 0.2559(5) 0.8574(5) 0.1457(3) 0.0524(11) Uani 1 1 d .
H35 H 0.1948 0.9346 0.1570 0.063 Uiso 1 1 calc R
C36 C 0.3786(5) 0.8689(5) 0.1125(3) 0.0582(12) Uani 1 1 d .
H36 H 0.3998 0.9540 0.1011 0.070 Uiso 1 1 calc R
C37 C 0.4703(5) 0.7549(5) 0.0958(3) 0.0611(13) Uani 1 1 d .
H37 H 0.5536 0.7626 0.0737 0.073 Uiso 1 1 calc R
C38 C 0.4375(5) 0.6293(5) 0.1124(3) 0.0626(13) Uani 1 1 d .
H38 H 0.4987 0.5520 0.1013 0.075 Uiso 1 1 calc R
C39 C 0.3133(5) 0.6179(5) 0.1456(3) 0.0523(11) Uani 1 1 d .
H39 H 0.2916 0.5330 0.1565 0.063 Uiso 1 1 calc R
C40 C 0.6172(10) 0.6083(11) 0.3493(7) 0.203(8) Uani 1 1 d D
H40A H 0.6997 0.6357 0.3572 0.244 Uiso 1 1 d R
C41 C 0.4399(17) 0.8679(15) 0.5380(7) 0.239(9) Uani 1 1 d D
H41A H 0.3625 0.8532 0.5677 0.358 Uiso 1 1 calc R
H41B H 0.4977 0.7811 0.5321 0.358 Uiso 1 1 calc R
H41C H 0.4080 0.9217 0.4907 0.358 Uiso 1 1 calc R
C42 C 0.5277(9) 0.9492(11) 0.5779(4) 0.112(3) Uani 1 1 d D
H42A H 0.4642 1.0320 0.5873 0.134 Uiso 1 1 calc R
H42B H 0.5581 0.8923 0.6254 0.134 Uiso 1 1 calc R
Cl1 Cl 0.6057(14) 0.4304(13) 0.3695(15) 0.54(3) Uani 0.415(5) 1 d PD
Cl2 Cl 0.6144(12) 0.5631(16) 0.2717(6) 0.162(4) Uani 0.415(5) 1 d P
Cl3 Cl 0.6334(17) 0.601(3) 0.2606(8) 0.41(3) Uani 0.415(5) 1 d PD
Cl1' Cl 0.5100(7) 0.7699(9) 0.3253(7) 0.244(4) Uani 0.585(5) 1 d P
Cl2' Cl 0.6076(9) 0.4670(14) 0.4097(5) 0.256(6) Uani 0.585(5) 1 d PD
Cl3' Cl 0.4808(5) 0.6647(10) 0.4144(5) 0.213(4) Uani 0.585(5) 1 d P
N1 N 0.1845(5) 0.2066(6) 0.5750(3) 0.0871(16) Uani 1 1 d U
N2 N -0.0865(4) -0.2242(4) 0.7995(2) 0.0509(9) Uani 1 1 d .
N3 N 0.0941(4) 0.7201(4) 0.1963(2) 0.0496(9) Uani 1 1 d .
O1 O 0.6318(12) 0.9839(13) 0.5469(7) 0.250(7) Uani 1 1 d .
H1A H 0.6664 1.0389 0.5743 0.375 Uiso 1 1 d R
S1 S -0.01612(14) 0.24435(14) 0.49046(7) 0.0624(4) Uani 1 1 d .

loop_
_atom_site_aniso_label
_atom_site_aniso_U_11
_atom_site_aniso_U_22
_atom_site_aniso_U_33
_atom_site_aniso_U_23
_atom_site_aniso_U_13
_atom_site_aniso_U_12
C1 0.051(3) 0.054(3) 0.045(2) 0.001(2) -0.0053(19) -0.015(2)
C2 0.054(3) 0.049(3) 0.040(2) -0.0026(19) 0.0021(19) -0.015(2)
C3 0.052(3) 0.050(3) 0.053(3) 0.001(2) -0.004(2) -0.009(2)
C4 0.046(3) 0.049(3) 0.053(3) -0.001(2) 0.002(2) -0.011(2)
C5 0.049(3) 0.046(2) 0.044(2) -0.0033(19) -0.0018(18) -0.013(2)
C6 0.048(3) 0.053(3) 0.051(3) 0.005(2) 0.000(2) -0.005(2)
C7 0.048(3) 0.063(3) 0.050(3) -0.001(2) 0.005(2) -0.013(2)
C8 0.045(2) 0.035(2) 0.049(2) -0.0015(18) 0.0012(18) -0.0083(18)
C9 0.053(3) 0.054(3) 0.056(3) -0.010(2) 0.002(2) -0.015(2)
C10 0.053(3) 0.067(3) 0.076(4) -0.006(3) -0.013(3) -0.019(3)
C11 0.044(3) 0.060(3) 0.102(5) -0.002(3) 0.007(3) -0.011(2)
C12 0.058(3) 0.047(3) 0.077(4) -0.005(2) 0.021(3) -0.004(2)
C13 0.058(3) 0.044(3) 0.054(3) -0.007(2) 0.005(2) -0.008(2)
C14 0.047(2) 0.044(2) 0.039(2) -0.0031(18) 0.0027(18) -0.0126(19)
C15 0.063(3) 0.043(3) 0.052(3) -0.008(2) -0.001(2) -0.018(2)
C16 0.066(3) 0.041(3) 0.063(3) -0.001(2) -0.001(2) -0.009(2)
C17 0.049(3) 0.059(3) 0.052(3) 0.001(2) -0.005(2) -0.007(2)
C18 0.050(3) 0.059(3) 0.049(2) -0.009(2) -0.001(2) -0.021(2)
C19 0.053(3) 0.047(3) 0.053(3) -0.002(2) 0.002(2) -0.017(2)
C20 0.058(3) 0.083(4) 0.052(3) 0.022(3) -0.013(2) -0.043(3)
C21 0.049(3) 0.049(3) 0.046(2) -0.007(2) 0.0051(19) -0.015(2)
C22 0.045(2) 0.044(2) 0.041(2) -0.0061(18) 0.0039(18) -0.0110(19)
C23 0.039(2) 0.052(3) 0.052(3) -0.005(2) 0.0054(18) -0.017(2)
C24 0.043(2) 0.055(3) 0.043(2) -0.005(2) -0.0002(18) -0.016(2)
C25 0.044(2) 0.045(2) 0.040(2) -0.0037(18) 0.0059(17) -0.0092(19)
C26 0.049(3) 0.054(3) 0.054(3) -0.002(2) 0.002(2) -0.024(2)
C27 0.049(3) 0.062(3) 0.046(2) -0.002(2) -0.0057(19) -0.020(2)
C28 0.038(2) 0.037(2) 0.053(2) -0.0056(19) 0.0030(18) -0.0073(17)
C29 0.051(3) 0.050(3) 0.060(3) -0.009(2) 0.008(2) -0.007(2)
C30 0.043(3) 0.049(3) 0.106(5) -0.009(3) 0.016(3) -0.001(2)
C31 0.048(3) 0.050(3) 0.090(4) 0.005(3) -0.015(3) -0.009(2)
C32 0.059(3) 0.054(3) 0.063(3) -0.002(2) -0.014(2) -0.018(2)
C33 0.052(3) 0.046(3) 0.047(2) -0.006(2) 0.0009(19) -0.008(2)
C34 0.037(2) 0.047(2) 0.041(2) -0.0009(18) 0.0024(17) -0.0110(18)
C35 0.050(3) 0.044(3) 0.061(3) -0.005(2) 0.002(2) -0.010(2)
C36 0.050(3) 0.051(3) 0.075(3) -0.004(2) 0.003(2) -0.022(2)
C37 0.046(3) 0.068(3) 0.070(3) -0.004(3) 0.010(2) -0.023(2)
C38 0.048(3) 0.058(3) 0.081(4) -0.017(3) 0.017(2) -0.009(2)
C39 0.048(3) 0.041(2) 0.068(3) -0.008(2) 0.009(2) -0.012(2)
C40 0.070(6) 0.295(18) 0.300(19) -0.208(17) -0.020(9) -0.024(9)
C41 0.33(2) 0.226(15) 0.134(10) -0.058(11) 0.125(13) -0.027(16)
C42 0.079(5) 0.154(8) 0.070(4) 0.013(5) -0.022(4) 0.009(5)
Cl1 0.129(9) 0.45(3) 1.22(8) -0.63(5) -0.09(2) -0.002(13)
Cl2 0.117(6) 0.252(11) 0.164(7) -0.061(8) 0.006(5) -0.118(7)
Cl3 0.233(19) 0.65(5) 0.33(2) 0.26(3) -0.175(18) -0.34(3)
Cl1' 0.100(4) 0.246(8) 0.391(13) -0.085(9) -0.033(6) -0.025(5)
Cl2' 0.153(6) 0.451(18) 0.164(6) 0.033(8) -0.029(4) -0.145(10)
Cl3' 0.102(4) 0.284(9) 0.305(10) -0.167(8) -0.023(4) -0.052(5)
N1 0.082(3) 0.105(4) 0.070(3) 0.026(3) -0.021(2) -0.046(3)
N2 0.049(2) 0.055(2) 0.047(2) 0.0074(17) -0.0050(16) -0.0214(18)
N3 0.0377(19) 0.050(2) 0.051(2) 0.0072(17) 0.0053(15) -0.0060(16)
O1 0.202(9) 0.297(13) 0.241(11) -0.206(11) -0.122(8) 0.100(9)
S1 0.0621(8) 0.0736(9) 0.0510(7) 0.0135(6) -0.0098(5) -0.0344(7)

loop_
_atom_type_symbol
_atom_type_description
_atom_type_scat_dispersion_real
_atom_type_scat_dispersion_imag
_atom_type_scat_source
C C 0.0033 0.0016 'International Tables Vol C Tables 4.2.6.8 and 6.1.1.4'
H H 0.0000 0.0000 'International Tables Vol C Tables 4.2.6.8 and 6.1.1.4'
N N 0.0061 0.0033 'International Tables Vol C Tables 4.2.6.8 and 6.1.1.4'
S S 0.1246 0.1234 'International Tables Vol C Tables 4.2.6.8 and 6.1.1.4'
Cl Cl 0.1484 0.1585 'International Tables Vol C Tables 4.2.6.8 and 6.1.1.4'
O O 0.0106 0.0060 'International Tables Vol C Tables 4.2.6.8 and 6.1.1.4'

loop_
_geom_angle_atom_site_label_1
_geom_angle_atom_site_label_2
_geom_angle_atom_site_label_3
_geom_angle
N1 C1 C2 126.3(4)
N1 C1 S1 110.3(3)
C2 C1 S1 123.4(3)
C3 C2 C7 117.6(4)
C3 C2 C1 121.5(4)
C7 C2 C1 120.7(4)
C4 C3 C2 120.7(4)
C4 C3 H3 119.6
C2 C3 H3 119.6
C3 C4 C5 121.2(4)
C3 C4 H4 119.4
C5 C4 H4 119.4
C6 C5 C4 117.6(4)
C6 C5 N2 121.1(4)
C4 C5 N2 121.3(4)
C7 C6 C5 121.4(4)
C7 C6 H6 119.3
C5 C6 H6 119.3
C6 C7 C2 121.4(4)
C6 C7 H7 119.3
C2 C7 H7 119.3
C9 C8 C13 119.2(4)
C9 C8 N2 120.9(4)
C13 C8 N2 120.0(4)
C10 C9 C8 120.0(5)
C10 C9 H9 120.0
C8 C9 H9 120.0
C11 C10 C9 121.2(5)
C11 C10 H10 119.4
C9 C10 H10 119.4
C10 C11 C12 119.3(5)
C10 C11 H11 120.4
C12 C11 H11 120.4
C13 C12 C11 120.1(5)
C13 C12 H12 120.0
C11 C12 H12 120.0
C12 C13 C8 120.2(5)
C12 C13 H13 119.9
C8 C13 H13 119.9
C15 C14 C19 118.5(4)
C15 C14 N2 120.5(4)
C19 C14 N2 121.0(4)
C16 C15 C14 120.7(5)
C16 C15 H15 119.7
C14 C15 H15 119.7
C17 C16 C15 120.3(5)
C17 C16 H16 119.8
C15 C16 H16 119.8
C18 C17 C16 119.3(4)
C18 C17 H17 120.4
C16 C17 H17 120.4
C17 C18 C19 121.1(5)
C17 C18 H18 119.4
C19 C18 H18 119.4
C18 C19 C14 120.0(4)
C18 C19 H19 120.0
C14 C19 H19 120.0
C21 C20 N1 114.1(4)
C21 C20 H20 122.9
N1 C20 H20 122.9
C20 C21 C22 125.9(4)
C20 C21 S1 110.1(3)
C22 C21 S1 124.0(3)
C27 C22 C23 116.7(4)
C27 C22 C21 121.0(4)
C23 C22 C21 122.2(4)
C24 C23 C22 121.4(4)
C24 C23 H23 119.3
C22 C23 H23 119.3
C23 C24 C25 121.1(4)
C23 C24 H24 119.5
C25 C24 H24 119.5
C26 C25 C24 117.7(4)
C26 C25 N3 120.4(4)
C24 C25 N3 121.9(4)
C27 C26 C25 121.0(4)
C27 C26 H26 119.5
C25 C26 H26 119.5
C26 C27 C22 122.0(4)
C26 C27 H27 119.0
C22 C27 H27 119.0
C33 C28 C29 119.0(4)
C33 C28 N3 120.0(4)
C29 C28 N3 120.9(4)
C30 C29 C28 119.7(5)
C30 C29 H29 120.2
C28 C29 H29 120.2
C31 C30 C29 120.8(5)
C31 C30 H30 119.6
C29 C30 H30 119.6
C32 C31 C30 119.9(5)
C32 C31 H31 120.1
C30 C31 H31 120.1
C31 C32 C33 120.3(5)
C31 C32 H32 119.9
C33 C32 H32 119.9
C28 C33 C32 120.3(4)
C28 C33 H33 119.8
C32 C33 H33 119.8
C39 C34 C35 119.3(4)
C39 C34 N3 120.6(4)
C35 C34 N3 120.1(4)
C36 C35 C34 120.4(4)
C36 C35 H35 119.8
C34 C35 H35 119.8
C35 C36 C37 120.3(4)
C35 C36 H36 119.8
C37 C36 H36 119.8
C36 C37 C38 119.4(4)
C36 C37 H37 120.3
C38 C37 H37 120.3
C37 C38 C39 120.3(5)
C37 C38 H38 119.9
C39 C38 H38 119.9
C34 C39 C38 120.3(4)
C34 C39 H39 119.8
C38 C39 H39 119.8
Cl2 C40 Cl3 16.7(8)
Cl2 C40 Cl2' 103.1(8)
Cl3 C40 Cl2' 118.9(10)
Cl2 C40 Cl1' 97.4(10)
Cl3 C40 Cl1' 89.0(11)
Cl2' C40 Cl1' 134.2(9)
Cl2 C40 Cl1 73.6(10)
Cl3 C40 Cl1 89.4(12)
Cl2' C40 Cl1 29.6(8)
Cl1' C40 Cl1 138.9(8)
Cl2 C40 Cl3' 133.0(8)
Cl3 C40 Cl3' 138.9(9)
Cl2' C40 Cl3' 74.2(8)
Cl1' C40 Cl3' 62.0(5)
Cl1 C40 Cl3' 94.5(8)
Cl2 C40 H40A 112.9
Cl3 C40 H40A 100.0
Cl2' C40 H40A 110.7
Cl1' C40 H40A 97.8
Cl1 C40 H40A 122.9
Cl3' C40 H40A 111.6
C42 C41 H41A 109.5
C42 C41 H41B 109.5
H41A C41 H41B 109.5
C42 C41 H41C 109.5
H41A C41 H41C 109.5
H41B C41 H41C 109.5
O1 C42 C41 120.2(9)
O1 C42 H42A 107.3
C41 C42 H42A 107.3
O1 C42 H42B 107.3
C41 C42 H42B 107.3
H42A C42 H42B 106.9
C1 N1 C20 114.5(4)
C5 N2 C14 120.1(3)
C5 N2 C8 121.1(3)
C14 N2 C8 118.8(3)
C25 N3 C28 122.4(3)
C25 N3 C34 119.2(3)
C28 N3 C34 118.3(3)
C42 O1 H1A 110.6
C21 S1 C1 90.9(2)

loop_
_geom_bond_atom_site_label_1
_geom_bond_atom_site_label_2
_geom_bond_distance
C1 N1 1.311(7)
C1 C2 1.465(6)
C1 S1 1.728(4)
C2 C3 1.392(6)
C2 C7 1.393(6)
C3 C4 1.383(6)
C3 H3 0.9300
C4 C5 1.392(6)
C4 H4 0.9300
C5 C6 1.388(6)
C5 N2 1.406(5)
C6 C7 1.366(6)
C6 H6 0.9300
C7 H7 0.9300
C8 C9 1.382(6)
C8 C13 1.390(6)
C8 N2 1.427(6)
C9 C10 1.373(7)
C9 H9 0.9300
C10 C11 1.369(8)
C10 H10 0.9300
C11 C12 1.384(8)
C11 H11 0.9300
C12 C13 1.381(7)
C12 H12 0.9300
C13 H13 0.9300
C14 C15 1.385(6)
C14 C19 1.389(6)
C14 N2 1.426(5)
C15 C16 1.380(7)
C15 H15 0.9300
C16 C17 1.376(7)
C16 H16 0.9300
C17 C18 1.368(7)
C17 H17 0.9300
C18 C19 1.378(6)
C18 H18 0.9300
C19 H19 0.9300
C20 C21 1.327(6)
C20 N1 1.369(6)
C20 H20 0.9300
C21 C22 1.457(6)
C21 S1 1.720(5)
C22 C27 1.385(6)
C22 C23 1.412(6)
C23 C24 1.370(6)
C23 H23 0.9300
C24 C25 1.393(6)
C24 H24 0.9300
C25 C26 1.393(6)
C25 N3 1.412(5)
C26 C27 1.372(6)
C26 H26 0.9300
C27 H27 0.9300
C28 C33 1.375(6)
C28 C29 1.390(6)
C28 N3 1.424(5)
C29 C30 1.387(7)
C29 H29 0.9300
C30 C31 1.371(8)
C30 H30 0.9300
C31 C32 1.355(7)
C31 H31 0.9300
C32 C33 1.399(6)
C32 H32 0.9300
C33 H33 0.9300
C34 C39 1.369(6)
C34 C35 1.389(6)
C34 N3 1.431(5)
C35 C36 1.376(6)
C35 H35 0.9300
C36 C37 1.379(7)
C36 H36 0.9300
C37 C38 1.380(7)
C37 H37 0.9300
C38 C39 1.388(6)
C38 H38 0.9300
C39 H39 0.9300
C40 Cl2 1.603(17)
C40 Cl3 1.666(10)
C40 Cl2' 1.668(9)
C40 Cl1' 1.723(13)
C40 Cl1 1.819(10)
C40 Cl3' 1.851(13)
C40 H40A 0.9601
C41 C42 1.635(9)
C41 H41A 0.9600
C41 H41B 0.9600
C41 H41C 0.9600
C42 O1 1.265(15)
C42 H42A 0.9700
C42 H42B 0.9700
O1 H1A 0.9600
